data_4319660
loop_
_publ_author_name
'James E. Redman'
'Neil Feeder'
'Simon J. Teat'
'Jeremy K. M. Sanders'

_publ_contact_author
;
  Jeremy K. M. Sanders
  University Chemical Laboratory
  University of Cambridge
  Lensfield Road
  Cambridge, CB2 1EW
  UK
;
_publ_contact_author_email jkms@cam.ac.uk
_publ_contact_author_fax 44(1223)336017
_publ_contact_author_phone 44(1223)336411
_publ_section_title
;
 Rh(III) Porphyrins as Building Blocks for Porphyrin Coordination Arrays:
 From Dimers to Heterometallic Undecamers
;
_journal_name_full 'Inorganic Chemistry'
_journal_page_first 2486
_journal_page_last 2499
_journal_paper_doi 10.1021/ic001038f
_journal_volume 40
_journal_year 2001
_chemical_formula_moiety 'C144 H182 I2 N12 Rh2'
_chemical_formula_sum 'C144 H182 I2 N12 Rh2'
_chemical_formula_weight 2540.64
_chemical_name_systematic
; 
 ? 
;
_space_group_IT_number 2
_symmetry_cell_setting triclinic
_symmetry_space_group_name_Hall '-P 1'
_symmetry_space_group_name_H-M 'P -1'
_atom_sites_solution_hydrogens geom
_atom_sites_solution_primary direct
_atom_sites_solution_secondary difmap
_audit_creation_method SHELXL-97
_cell_angle_alpha 93.492(2)
_cell_angle_beta 110.978(2)
_cell_angle_gamma 93.249(2)
_cell_formula_units_Z 1
_cell_length_a 14.4222(10)
_cell_length_b 14.6677(10)
_cell_length_c 16.5079(11)
_cell_measurement_reflns_used 19835
_cell_measurement_temperature 180(2)
_cell_measurement_theta_max 29.01
_cell_measurement_theta_min 3.10
_cell_volume 3243.0(4)
_computing_cell_refinement 'LSCELL (CLEGG, 1997)'
_computing_data_collection 'Bruker SMART'
_computing_data_reduction 'Bruker SAINT'
_computing_molecular_graphics 'XP (Sheldrick, 1996)'
_computing_publication_material 'SHELXL-97 (Sheldrick, 1997)'
_computing_structure_refinement 'SHELXL-97 (Sheldrick, 1997)'
_computing_structure_solution 'SHELXS-97 (Sheldrick, 1990)'
_diffrn_ambient_temperature 150(2)
_diffrn_detector_area_resol_mean 8.192
_diffrn_measured_fraction_theta_full 0.865
_diffrn_measured_fraction_theta_max 0.865
_diffrn_measurement_device_type 'Bruker SMART CCD'
_diffrn_measurement_method 'Thin slice, \w-scans'
_diffrn_radiation_monochromator 'Silicon 111'
_diffrn_radiation_source 'Daresbury SRS, Station 9.8'
_diffrn_radiation_type Synchrotron
_diffrn_radiation_wavelength 0.6923
_diffrn_reflns_av_R_equivalents 0.0294
_diffrn_reflns_av_sigmaI/netI 0.0561
_diffrn_reflns_limit_h_max 19
_diffrn_reflns_limit_h_min -20
_diffrn_reflns_limit_k_max 20
_diffrn_reflns_limit_k_min -20
_diffrn_reflns_limit_l_max 22
_diffrn_reflns_limit_l_min -23
_diffrn_reflns_number 29749
_diffrn_reflns_theta_full 29.25
_diffrn_reflns_theta_max 29.25
_diffrn_reflns_theta_min 1.79
_exptl_absorpt_coefficient_mu 0.785
_exptl_absorpt_correction_T_max 0.9845
_exptl_absorpt_correction_T_min 0.9544
_exptl_absorpt_correction_type multiscans
_exptl_crystal_colour red
_exptl_crystal_density_diffrn 1.301
_exptl_crystal_density_method 'not measured'
_exptl_crystal_description block
_exptl_crystal_F_000 1326
_exptl_crystal_size_max 0.06
_exptl_crystal_size_mid 0.06
_exptl_crystal_size_min 0.02
_refine_diff_density_max 0.967
_refine_diff_density_min -0.784
_refine_diff_density_rms 0.090
_refine_ls_extinction_method none
_refine_ls_goodness_of_fit_ref 1.017
_refine_ls_hydrogen_treatment mixed
_refine_ls_matrix_type full
_refine_ls_number_parameters 695
_refine_ls_number_reflns 16508
_refine_ls_number_restraints 12
_refine_ls_restrained_S_all 1.017
_refine_ls_R_factor_all 0.0619
_refine_ls_R_factor_gt 0.0420
_refine_ls_shift/su_max 0.037
_refine_ls_shift/su_mean 0.002
_refine_ls_structure_factor_coef Fsqd
_refine_ls_weighting_details 'calc w=1/[\s^2^(Fo^2^)+(0.0539P)^2^+1.3013P] where P=(Fo^2^+2Fc^2^)/3'
_refine_ls_weighting_scheme calc
_refine_ls_wR_factor_gt 0.0978
_refine_ls_wR_factor_ref 0.1019
_reflns_number_gt 12640
_reflns_number_total 16508
_reflns_threshold_expression >2sigma(I)
_cod_data_source_file ic001038f_02.cif
_cod_data_source_block js0006
_cod_depositor_comments
;
The following automatic conversions were performed:

'_symmetry_cell_setting' value 'Triclinic' changed to 'triclinic'
according to the built-in table from CIF Core dictionary named
'cif_core.dic' version 2.4.1 from 2010-06-29.

Automatic conversion script
Id: cif_fix_values 1646 2011-03-28 12:23:43Z adriana 
;
_cod_database_code 4319660

loop_
_symmetry_equiv_pos_as_xyz
'x, y, z'
'-x, -y, -z'

loop_
_atom_site_label
_atom_site_type_symbol
_atom_site_fract_x
_atom_site_fract_y
_atom_site_fract_z
_atom_site_U_iso_or_equiv
_atom_site_adp_type
_atom_site_occupancy
_atom_site_symmetry_multiplicity
_atom_site_calc_flag
_atom_site_refinement_flags
_atom_site_disorder_assembly
_atom_site_disorder_group
I1 I 0.222921(14) 0.212390(13) 0.640247(11) 0.02273(6) Uani 1 1 d . . .
Rh1 Rh 0.237927(15) 0.172503(13) 0.489893(12) 0.01469(5) Uani 1 1 d . . .
N1 N 0.08827(17) 0.17735(15) 0.42168(14) 0.0176(4) Uani 1 1 d . . .
N2 N 0.25309(17) 0.30957(15) 0.47745(14) 0.0181(4) Uani 1 1 d . . .
N3 N 0.38740(17) 0.16633(15) 0.55351(14) 0.0169(4) Uani 1 1 d . . .
N4 N 0.22303(17) 0.03492(15) 0.50036(14) 0.0170(4) Uani 1 1 d . . .
N5 N 0.24051(18) 0.14073(16) 0.36786(15) 0.0200(5) Uani 1 1 d . . .
N6 N -0.0092(2) 0.0513(2) 0.09826(17) 0.0326(6) Uani 1 1 d . . .
C1 C 0.0425(2) 0.01312(18) 0.41720(17) 0.0181(5) Uani 1 1 d . . .
H1 H -0.0123 -0.0321 0.3965 0.022 Uiso 1 1 calc R . .
C2 C 0.0215(2) 0.10144(18) 0.39706(17) 0.0181(5) Uani 1 1 d . . .
C3 C -0.0756(2) 0.12547(19) 0.34238(18) 0.0200(5) Uani 1 1 d . . .
C4 C -0.0670(2) 0.21629(19) 0.33188(18) 0.0213(5) Uani 1 1 d . . .
C5 C 0.0371(2) 0.24930(18) 0.38321(17) 0.0190(5) Uani 1 1 d . . .
C6 C 0.0798(2) 0.33926(18) 0.39302(18) 0.0203(5) Uani 1 1 d . . .
C7 C 0.1806(2) 0.36798(18) 0.44035(18) 0.0195(5) Uani 1 1 d . . .
C8 C 0.2261(2) 0.46205(19) 0.45952(19) 0.0234(6) Uani 1 1 d . . .
C9 C 0.3246(2) 0.45791(19) 0.50780(19) 0.0236(6) Uani 1 1 d . . .
C10 C 0.3403(2) 0.36200(18) 0.51648(18) 0.0201(5) Uani 1 1 d . . .
C11 C 0.4321(2) 0.33042(19) 0.55755(18) 0.0218(5) Uani 1 1 d . . .
H11 H 0.4871 0.3755 0.5773 0.026 Uiso 1 1 calc R . .
C12 C 0.4545(2) 0.24086(19) 0.57388(17) 0.0192(5) Uani 1 1 d . . .
C13 C 0.5538(2) 0.21481(19) 0.61963(18) 0.0207(5) Uani 1 1 d . . .
C14 C 0.5455(2) 0.12407(19) 0.62921(18) 0.0213(5) Uani 1 1 d . . .
C15 C 0.4394(2) 0.09335(19) 0.58888(17) 0.0183(5) Uani 1 1 d . . .
C16 C 0.3948(2) 0.00532(18) 0.58701(17) 0.0183(5) Uani 1 1 d . . .
C17 C 0.2940(2) -0.02257(18) 0.54297(17) 0.0169(5) Uani 1 1 d . . .
C18 C 0.2464(2) -0.11564(18) 0.53159(18) 0.0192(5) Uani 1 1 d . . .
C19 C 0.1483(2) -0.11176(18) 0.48169(18) 0.0204(5) Uani 1 1 d . . .
C20 C 0.1344(2) -0.01764(18) 0.46418(17) 0.0185(5) Uani 1 1 d . . .
C21 C -0.1513(3) 0.2666(2) 0.2767(2) 0.0364(8) Uani 1 1 d . . .
H21A H -0.2087 0.2227 0.2450 0.055 Uiso 1 1 calc R . .
H21B H -0.1305 0.2990 0.2350 0.055 Uiso 1 1 calc R . .
H21C H -0.1699 0.3109 0.3139 0.055 Uiso 1 1 calc R . .
C22 C 0.1795(2) 0.5504(2) 0.4354(2) 0.0291(7) Uani 1 1 d . . .
H22A H 0.2304 0.6020 0.4595 0.044 Uiso 1 1 calc R . .
H22B H 0.1266 0.5566 0.4591 0.044 Uiso 1 1 calc R . .
H22C H 0.1511 0.5502 0.3718 0.044 Uiso 1 1 calc R . .
C23 C 0.6328(2) 0.0688(2) 0.6700(2) 0.0323(7) Uani 1 1 d . . .
H23A H 0.6949 0.1086 0.6874 0.048 Uiso 1 1 calc R . .
H23B H 0.6335 0.0192 0.6278 0.048 Uiso 1 1 calc R . .
H23C H 0.6269 0.0427 0.7214 0.048 Uiso 1 1 calc R . .
C24 C 0.2893(2) -0.20335(19) 0.5643(2) 0.0276(6) Uani 1 1 d . . .
H24A H 0.2351 -0.2514 0.5533 0.041 Uiso 1 1 calc R . .
H24B H 0.3275 -0.1936 0.6270 0.041 Uiso 1 1 calc R . .
H24C H 0.3333 -0.2222 0.5339 0.041 Uiso 1 1 calc R . .
C25 C -0.1671(2) 0.05906(19) 0.30186(18) 0.0208(5) Uani 1 1 d . . .
H25A H -0.2271 0.0927 0.2930 0.025 Uiso 1 1 calc R . .
H25B H -0.1662 0.0123 0.3429 0.025 Uiso 1 1 calc R . .
C26 C -0.1750(2) 0.0106(2) 0.21468(19) 0.0265(6) Uani 1 1 d . . .
H26A H -0.1623 0.0564 0.1774 0.032 Uiso 1 1 calc R . .
H26B H -0.1234 -0.0336 0.2249 0.032 Uiso 1 1 calc R . .
C27 C -0.2777(2) -0.0404(2) 0.1672(2) 0.0307(7) Uani 1 1 d . . .
H27A H -0.2938 -0.0802 0.2075 0.037 Uiso 1 1 calc R . .
H27B H -0.3282 0.0049 0.1510 0.037 Uiso 1 1 calc R . .
C28 C -0.2848(3) -0.0987(3) 0.0857(2) 0.0474(10) Uani 1 1 d . . .
H28A H -0.3559 -0.1112 0.0481 0.057 Uiso 1 1 calc R . .
H28B H -0.2514 -0.0634 0.0532 0.057 Uiso 1 1 calc R . .
C29 C -0.2387(4) -0.1892(4) 0.1033(3) 0.0689(14) Uani 1 1 d . . .
H29A H -0.2713 -0.2243 0.1366 0.083 Uiso 1 1 calc R . .
H29B H -0.1672 -0.1768 0.1399 0.083 Uiso 1 1 calc R . .
C30 C -0.2481(6) -0.2471(4) 0.0211(4) 0.097(2) Uani 1 1 d . . .
H30A H -0.3187 -0.2631 -0.0138 0.145 Uiso 1 1 calc R . .
H30B H -0.2146 -0.3033 0.0366 0.145 Uiso 1 1 calc R . .
H30C H -0.2170 -0.2124 -0.0128 0.145 Uiso 1 1 calc R . .
C31 C 0.4003(3) 0.5364(2) 0.5532(2) 0.0331(7) Uani 1 1 d . . .
H31A H 0.3926 0.5864 0.5143 0.040 Uiso 1 1 calc R . .
H31B H 0.4681 0.5160 0.5670 0.040 Uiso 1 1 calc R . .
C32 C 0.3871(3) 0.5730(3) 0.6398(3) 0.0490(10) Uani 1 1 d . . .
H32A H 0.4338 0.6281 0.6655 0.059 Uiso 1 1 calc R . .
H32B H 0.3185 0.5918 0.6253 0.059 Uiso 1 1 calc R . .
C33 C 0.4052(4) 0.5039(3) 0.7068(3) 0.0538(11) Uani 1 1 d . . .
H33A H 0.4749 0.4875 0.7237 0.065 Uiso 1 1 calc R . .
H33B H 0.3609 0.4475 0.6803 0.065 Uiso 1 1 calc R . .
C34 C 0.3871(4) 0.5384(4) 0.7886(3) 0.0731(16) Uani 1 1 d . . .
H34A H 0.3204 0.5620 0.7716 0.088 Uiso 1 1 calc R . .
H34B H 0.4373 0.5897 0.8198 0.088 Uiso 1 1 calc R . .
C35 C 0.3936(5) 0.4597(4) 0.8520(3) 0.0744(15) Uani 1 1 d . . .
H35A H 0.3490 0.4056 0.8186 0.089 Uiso 1 1 calc R . .
H35B H 0.4626 0.4410 0.8739 0.089 Uiso 1 1 calc R . .
C36 C 0.3658(6) 0.4879(6) 0.9263(5) 0.114(3) Uani 1 1 d . . .
H36A H 0.4066 0.5439 0.9573 0.171 Uiso 1 1 calc R . .
H36B H 0.3769 0.4390 0.9658 0.171 Uiso 1 1 calc R . .
H36C H 0.2953 0.4998 0.9054 0.171 Uiso 1 1 calc R . .
C37 C 0.6446(2) 0.2822(2) 0.6511(2) 0.0254(6) Uani 1 1 d . . .
H37A H 0.6394 0.3255 0.6063 0.031 Uiso 1 1 calc R . .
H37B H 0.7045 0.2487 0.6588 0.031 Uiso 1 1 calc R . .
C38 C 0.6574(3) 0.3363(2) 0.7371(2) 0.0325(7) Uani 1 1 d . . .
H38A H 0.5910 0.3512 0.7363 0.039 Uiso 1 1 calc R . .
H38B H 0.6856 0.2971 0.7853 0.039 Uiso 1 1 calc R . .
C39 C 0.7244(3) 0.4247(2) 0.7550(3) 0.0398(8) Uani 1 1 d . . .
H39A H 0.7909 0.4102 0.7555 0.048 Uiso 1 1 calc R . .
H39B H 0.6960 0.4645 0.7073 0.048 Uiso 1 1 calc R . .
C40 C 0.7364(4) 0.4763(3) 0.8408(3) 0.0624(13) Uani 1 1 d . . .
H40A H 0.7626 0.4356 0.8881 0.075 Uiso 1 1 calc R . .
H40B H 0.6702 0.4924 0.8394 0.075 Uiso 1 1 calc R . .
C41 C 0.8075(5) 0.5652(4) 0.8617(4) 0.088(2) Uani 1 1 d . . .
H41A H 0.8167 0.5919 0.9209 0.105 Uiso 1 1 calc R . .
H41B H 0.8733 0.5488 0.8623 0.105 Uiso 1 1 calc R . .
C42 C 0.7722(5) 0.6365(4) 0.7993(6) 0.117(3) Uani 1 1 d . . .
H42A H 0.7735 0.6147 0.7425 0.176 Uiso 1 1 calc R . .
H42B H 0.8159 0.6931 0.8214 0.176 Uiso 1 1 calc R . .
H42C H 0.7039 0.6484 0.7932 0.176 Uiso 1 1 calc R . .
C43 C 0.0692(2) -0.18995(19) 0.44789(19) 0.0232(6) Uani 1 1 d . . .
H43A H 0.0031 -0.1659 0.4347 0.028 Uiso 1 1 calc R . .
H43B H 0.0781 -0.2326 0.4938 0.028 Uiso 1 1 calc R . .
C44 C 0.0717(2) -0.2428(2) 0.3658(2) 0.0264(6) Uani 1 1 d . . .
H44A H 0.1366 -0.2695 0.3806 0.032 Uiso 1 1 calc R . .
H44B H 0.0191 -0.2942 0.3483 0.032 Uiso 1 1 calc R . .
C45 C 0.0571(3) -0.1873(2) 0.2887(2) 0.0285(6) Uani 1 1 d . . .
H45A H 0.1127 -0.1389 0.3038 0.034 Uiso 1 1 calc R . .
H45B H -0.0055 -0.1569 0.2757 0.034 Uiso 1 1 calc R . .
C46 C 0.0527(3) -0.2461(2) 0.2079(2) 0.0348(8) Uani 1 1 d . . .
H46A H 0.1104 -0.2838 0.2240 0.042 Uiso 1 1 calc R . .
H46B H -0.0085 -0.2885 0.1884 0.042 Uiso 1 1 calc R . .
C47 C 0.0532(4) -0.1932(3) 0.1330(3) 0.0498(10) Uani 1 1 d . . .
H47A H 0.1146 -0.1511 0.1522 0.060 Uiso 1 1 calc R . .
H47B H -0.0044 -0.1553 0.1169 0.060 Uiso 1 1 calc R . .
C48 C 0.0482(5) -0.2531(4) 0.0527(3) 0.0734(16) Uani 1 1 d . . .
H48A H 0.1072 -0.2879 0.0670 0.110 Uiso 1 1 calc R . .
H48B H 0.0461 -0.2142 0.0060 0.110 Uiso 1 1 calc R . .
H48C H -0.0120 -0.2956 0.0336 0.110 Uiso 1 1 calc R . .
C49 C 0.0125(2) 0.41061(19) 0.3506(2) 0.0263(6) Uani 1 1 d . . .
C50 C 0.0055(3) 0.4366(2) 0.2697(2) 0.0379(8) Uani 1 1 d . . .
H50 H 0.0433 0.4087 0.2398 0.045 Uiso 1 1 calc R . .
C51 C -0.0570(3) 0.5037(3) 0.2320(3) 0.0522(11) Uani 1 1 d . . .
H51 H -0.0617 0.5211 0.1763 0.063 Uiso 1 1 calc R . .
C52 C -0.1117(3) 0.5449(3) 0.2748(3) 0.0584(14) Uani 1 1 d . . .
H52 H -0.1534 0.5911 0.2488 0.070 Uiso 1 1 calc R . .
C53 C -0.1062(3) 0.5195(3) 0.3545(3) 0.0502(11) Uani 1 1 d . . .
H53 H -0.1438 0.5480 0.3842 0.060 Uiso 1 1 calc R . .
C54 C -0.0448(3) 0.4513(2) 0.3919(2) 0.0348(8) Uani 1 1 d . . .
H54 H -0.0423 0.4325 0.4467 0.042 Uiso 1 1 calc R . .
C55 C 0.4570(2) -0.06156(18) 0.64370(18) 0.0188(5) Uani 1 1 d . . .
C56 C 0.4610(2) -0.0600(2) 0.72903(19) 0.0254(6) Uani 1 1 d . . .
H56 H 0.4292 -0.0146 0.7507 0.031 Uiso 1 1 calc R . .
C57 C 0.5116(3) -0.1249(3) 0.7832(2) 0.0384(8) Uani 1 1 d . . .
H57 H 0.5140 -0.1237 0.8415 0.046 Uiso 1 1 calc R . .
C58 C 0.5579(3) -0.1905(2) 0.7520(2) 0.0391(9) Uani 1 1 d . . .
H58 H 0.5912 -0.2352 0.7886 0.047 Uiso 1 1 calc R . .
C59 C 0.5560(2) -0.1915(2) 0.6679(2) 0.0325(7) Uani 1 1 d . . .
H59 H 0.5889 -0.2363 0.6469 0.039 Uiso 1 1 calc R . .
C60 C 0.5061(2) -0.1269(2) 0.6136(2) 0.0251(6) Uani 1 1 d . . .
H60 H 0.5055 -0.1275 0.5558 0.030 Uiso 1 1 calc R . .
C61 C 0.2075(2) 0.11671(19) 0.29513(18) 0.0199(5) Uani 1 1 d . . .
C62 C 0.1529(2) 0.0858(2) 0.20615(17) 0.0229(6) Uani 1 1 d . . .
C63 C 0.0498(2) 0.0833(3) 0.17799(19) 0.0320(7) Uani 1 1 d . . .
H63 H 0.0202 0.1055 0.2176 0.038 Uiso 1 1 calc R . .
C64 C 0.0336(2) 0.0194(2) 0.04350(17) 0.0230(6) Uani 1 1 d . . .
C65 C 0.1357(2) 0.0210(2) 0.06616(18) 0.0257(6) Uani 1 1 d . . .
H65 H 0.1631 -0.0013 0.0250 0.031 Uiso 1 1 calc R . .
C66 C 0.1974(2) 0.0548(2) 0.14864(19) 0.0275(6) Uani 1 1 d . . .
H66 H 0.2679 0.0570 0.1657 0.033 Uiso 1 1 calc R . .
C67 C -0.6964(6) -0.1641(6) -0.0179(5) 0.1300(12) Uiso 1 1 d D . .
H67A H -0.6720 -0.1102 -0.0401 0.156 Uiso 1 1 calc R . .
H67B H -0.7700 -0.1705 -0.0446 0.156 Uiso 1 1 calc R . .
C68 C -0.6658(6) -0.1484(6) 0.0787(5) 0.1300(12) Uiso 1 1 d D . .
H68A H -0.6830 -0.0867 0.0933 0.156 Uiso 1 1 calc R . .
H68B H -0.7045 -0.1938 0.0987 0.156 Uiso 1 1 calc R . .
C69 C -0.5581(6) -0.1553(6) 0.1268(5) 0.1300(12) Uiso 1 1 d D . .
H69A H -0.5201 -0.1009 0.1181 0.156 Uiso 1 1 calc R . .
H69B H -0.5460 -0.1545 0.1898 0.156 Uiso 1 1 calc R . .
C70 C -0.5206(6) -0.2385(6) 0.0995(5) 0.1300(12) Uiso 1 1 d D . .
H70A H -0.5501 -0.2930 0.1170 0.156 Uiso 1 1 calc R . .
H70B H -0.4473 -0.2357 0.1293 0.156 Uiso 1 1 calc R . .
C71 C -0.5462(6) -0.2480(6) 0.0025(5) 0.1300(12) Uiso 1 1 d D . .
H71A H -0.5119 -0.1962 -0.0144 0.156 Uiso 1 1 calc R . .
H71B H -0.5225 -0.3055 -0.0144 0.156 Uiso 1 1 calc R . .
C72 C -0.6560(6) -0.2488(6) -0.0448(5) 0.1300(12) Uiso 1 1 d D . .
H72A H -0.6898 -0.3039 -0.0323 0.156 Uiso 1 1 calc R . .
H72B H -0.6706 -0.2522 -0.1083 0.156 Uiso 1 1 calc R . .

loop_
_atom_site_aniso_label
_atom_site_aniso_U_11
_atom_site_aniso_U_22
_atom_site_aniso_U_33
_atom_site_aniso_U_23
_atom_site_aniso_U_13
_atom_site_aniso_U_12
I1 0.02441(11) 0.02423(10) 0.01919(9) -0.00112(7) 0.00798(8) 0.00175(7)
Rh1 0.01398(11) 0.01246(10) 0.01527(10) 0.00020(7) 0.00256(8) 0.00148(7)
N1 0.0185(12) 0.0142(10) 0.0194(10) 0.0019(8) 0.0054(9) 0.0040(9)
N2 0.0169(12) 0.0164(11) 0.0190(10) 0.0020(8) 0.0040(9) 0.0020(9)
N3 0.0133(11) 0.0166(11) 0.0178(10) -0.0003(8) 0.0020(9) 0.0012(8)
N4 0.0142(11) 0.0149(10) 0.0198(10) 0.0015(8) 0.0035(9) 0.0024(8)
N5 0.0191(13) 0.0203(11) 0.0191(11) -0.0010(9) 0.0057(9) 0.0008(9)
N6 0.0222(14) 0.0525(18) 0.0206(12) -0.0046(12) 0.0061(11) 0.0029(12)
C1 0.0156(14) 0.0162(12) 0.0201(12) -0.0019(10) 0.0046(11) -0.0017(10)
C2 0.0160(14) 0.0185(13) 0.0189(12) 0.0010(10) 0.0052(10) 0.0013(10)
C3 0.0140(14) 0.0227(14) 0.0200(12) 0.0004(10) 0.0024(10) 0.0024(10)
C4 0.0166(14) 0.0201(13) 0.0218(13) 0.0001(10) 0.0006(11) 0.0019(10)
C5 0.0163(14) 0.0183(13) 0.0191(12) 0.0010(10) 0.0020(10) 0.0033(10)
C6 0.0181(14) 0.0165(13) 0.0238(13) 0.0032(10) 0.0039(11) 0.0047(10)
C7 0.0191(14) 0.0165(12) 0.0221(13) 0.0041(10) 0.0058(11) 0.0030(10)
C8 0.0209(15) 0.0193(13) 0.0295(14) 0.0054(11) 0.0078(12) 0.0029(11)
C9 0.0239(16) 0.0147(13) 0.0290(14) 0.0036(11) 0.0055(12) 0.0015(11)
C10 0.0209(15) 0.0141(12) 0.0238(13) 0.0018(10) 0.0066(11) 0.0009(10)
C11 0.0206(15) 0.0165(13) 0.0250(13) 0.0001(10) 0.0051(11) -0.0025(10)
C12 0.0169(14) 0.0185(13) 0.0193(12) -0.0001(10) 0.0032(11) 0.0009(10)
C13 0.0159(14) 0.0216(13) 0.0222(13) 0.0012(11) 0.0039(11) 0.0019(11)
C14 0.0161(14) 0.0226(14) 0.0218(13) 0.0029(11) 0.0027(11) 0.0022(11)
C15 0.0159(14) 0.0206(13) 0.0163(11) 0.0024(10) 0.0029(10) 0.0039(10)
C16 0.0197(14) 0.0155(12) 0.0182(12) 0.0004(10) 0.0047(11) 0.0034(10)
C17 0.0169(14) 0.0149(12) 0.0185(12) 0.0002(9) 0.0057(10) 0.0045(10)
C18 0.0172(14) 0.0162(12) 0.0231(13) 0.0005(10) 0.0063(11) 0.0018(10)
C19 0.0217(15) 0.0151(12) 0.0244(13) 0.0022(10) 0.0079(11) 0.0033(10)
C20 0.0181(14) 0.0155(12) 0.0211(12) 0.0008(10) 0.0060(11) 0.0018(10)
C21 0.0231(17) 0.0270(16) 0.0432(19) 0.0083(14) -0.0079(14) 0.0013(13)
C22 0.0253(16) 0.0157(13) 0.0432(18) 0.0063(12) 0.0080(14) 0.0027(11)
C23 0.0175(16) 0.0246(15) 0.050(2) 0.0096(14) 0.0050(14) 0.0027(12)
C24 0.0240(16) 0.0156(13) 0.0369(16) 0.0037(12) 0.0029(13) 0.0026(11)
C25 0.0161(14) 0.0207(13) 0.0241(13) 0.0006(11) 0.0057(11) 0.0026(10)
C26 0.0217(16) 0.0300(16) 0.0247(14) -0.0010(12) 0.0058(12) -0.0009(12)
C27 0.0271(18) 0.0357(17) 0.0257(15) -0.0026(13) 0.0078(13) -0.0089(13)
C28 0.051(3) 0.055(2) 0.0309(18) -0.0138(17) 0.0152(18) -0.0200(19)
C29 0.065(3) 0.073(3) 0.063(3) -0.031(3) 0.022(3) 0.004(3)
C30 0.129(6) 0.077(4) 0.096(5) -0.039(3) 0.065(5) -0.016(4)
C31 0.0285(18) 0.0174(14) 0.0458(19) 0.0038(13) 0.0048(15) -0.0014(12)
C32 0.049(3) 0.0245(18) 0.054(2) -0.0072(16) -0.0023(19) -0.0002(16)
C33 0.054(3) 0.052(3) 0.045(2) -0.0008(19) 0.004(2) 0.022(2)
C34 0.073(4) 0.088(4) 0.046(3) -0.013(3) 0.007(2) 0.022(3)
C35 0.078(4) 0.078(4) 0.054(3) 0.002(3) 0.006(3) 0.016(3)
C36 0.106(6) 0.145(7) 0.080(5) 0.024(5) 0.021(4) 0.007(5)
C37 0.0176(15) 0.0237(14) 0.0285(15) 0.0021(12) 0.0009(12) -0.0011(11)
C38 0.0277(18) 0.0297(16) 0.0320(16) -0.0034(13) 0.0029(14) -0.0032(13)
C39 0.030(2) 0.0310(18) 0.052(2) -0.0073(16) 0.0089(17) -0.0024(14)
C40 0.051(3) 0.055(3) 0.069(3) -0.030(2) 0.015(2) -0.009(2)
C41 0.082(4) 0.060(3) 0.113(5) -0.055(3) 0.039(4) -0.024(3)
C42 0.098(5) 0.033(3) 0.220(9) -0.013(4) 0.061(6) 0.007(3)
C43 0.0228(15) 0.0160(13) 0.0281(15) 0.0016(11) 0.0068(12) -0.0020(11)
C44 0.0262(16) 0.0159(13) 0.0314(15) -0.0021(11) 0.0044(13) 0.0023(11)
C45 0.0312(18) 0.0193(14) 0.0320(16) 0.0009(12) 0.0076(13) 0.0050(12)
C46 0.043(2) 0.0278(17) 0.0308(16) 0.0003(13) 0.0100(15) 0.0073(15)
C47 0.063(3) 0.048(2) 0.041(2) 0.0079(18) 0.021(2) 0.006(2)
C48 0.109(5) 0.076(4) 0.045(3) 0.010(2) 0.037(3) 0.017(3)
C49 0.0208(15) 0.0165(13) 0.0358(16) 0.0054(12) 0.0023(13) 0.0041(11)
C50 0.036(2) 0.0323(18) 0.0378(18) 0.0121(15) 0.0017(15) 0.0057(15)
C51 0.047(2) 0.035(2) 0.056(2) 0.0230(19) -0.006(2) 0.0009(18)
C52 0.033(2) 0.0238(18) 0.089(3) 0.009(2) -0.014(2) 0.0077(16)
C53 0.025(2) 0.0288(18) 0.080(3) -0.0104(19) 0.0000(19) 0.0108(15)
C54 0.0228(17) 0.0256(16) 0.047(2) -0.0044(14) 0.0030(15) 0.0019(13)
C55 0.0146(13) 0.0170(12) 0.0222(13) 0.0031(10) 0.0034(11) 0.0010(10)
C56 0.0260(16) 0.0255(15) 0.0233(14) 0.0047(11) 0.0065(12) 0.0032(12)
C57 0.037(2) 0.043(2) 0.0291(17) 0.0153(15) 0.0029(15) -0.0003(16)
C58 0.0279(18) 0.0310(18) 0.050(2) 0.0222(16) 0.0010(15) 0.0033(14)
C59 0.0192(16) 0.0220(15) 0.055(2) 0.0080(14) 0.0110(15) 0.0037(12)
C60 0.0216(15) 0.0195(14) 0.0355(16) 0.0027(12) 0.0117(13) 0.0041(11)
C61 0.0156(14) 0.0217(13) 0.0203(13) -0.0005(10) 0.0044(11) 0.0003(10)
C62 0.0215(15) 0.0280(15) 0.0150(12) -0.0002(11) 0.0025(11) -0.0020(11)
C63 0.0240(17) 0.051(2) 0.0201(14) -0.0031(13) 0.0082(12) 0.0025(14)
C64 0.0198(15) 0.0321(15) 0.0164(13) 0.0007(11) 0.0063(11) 0.0001(12)
C65 0.0208(16) 0.0371(17) 0.0186(13) -0.0036(12) 0.0076(12) 0.0009(12)
C66 0.0226(16) 0.0360(17) 0.0232(14) 0.0008(12) 0.0079(12) 0.0007(13)

loop_
_atom_type_symbol
_atom_type_description
_atom_type_scat_dispersion_real
_atom_type_scat_dispersion_imag
_atom_type_scat_source
C C 0.0033 0.0016 'International Tables Vol C Tables 4.2.6.8 and 6.1.1.4'
H H 0.0000 0.0000 'International Tables Vol C Tables 4.2.6.8 and 6.1.1.4'
N N 0.0061 0.0033 'International Tables Vol C Tables 4.2.6.8 and 6.1.1.4'
Rh Rh -1.1178 0.9187 'International Tables Vol C Tables 4.2.6.8 and 6.1.1.4'
I I -0.4742 1.8119 'International Tables Vol C Tables 4.2.6.8 and 6.1.1.4'

loop_
_geom_angle_atom_site_label_1
_geom_angle_atom_site_label_2
_geom_angle_atom_site_label_3
_geom_angle
_geom_angle_site_symmetry_1
_geom_angle_site_symmetry_3
_geom_angle_publ_flag
N2 Rh1 N4 179.02(9) . . ?
N2 Rh1 N3 93.08(9) . . ?
N4 Rh1 N3 86.92(9) . . ?
N2 Rh1 N5 91.53(9) . . ?
N4 Rh1 N5 87.49(9) . . ?
N3 Rh1 N5 95.15(9) . . ?
N2 Rh1 N1 87.05(9) . . ?
N4 Rh1 N1 92.91(9) . . ?
N3 Rh1 N1 177.89(9) . . ?
N5 Rh1 N1 82.74(9) . . ?
N2 Rh1 I1 88.60(6) . . ?
N4 Rh1 I1 92.37(6) . . ?
N3 Rh1 I1 88.31(6) . . ?
N5 Rh1 I1 176.52(7) . . ?
N1 Rh1 I1 93.80(6) . . ?
C2 N1 C5 106.6(2) . . ?
C2 N1 Rh1 123.38(17) . . ?
C5 N1 Rh1 129.57(19) . . ?
C10 N2 C7 107.2(2) . . ?
C10 N2 Rh1 123.03(17) . . ?
C7 N2 Rh1 129.27(19) . . ?
C12 N3 C15 106.9(2) . . ?
C12 N3 Rh1 123.20(17) . . ?
C15 N3 Rh1 129.72(19) . . ?
C20 N4 C17 107.0(2) . . ?
C20 N4 Rh1 123.46(17) . . ?
C17 N4 Rh1 129.58(19) . . ?
C61 N5 Rh1 155.9(2) . . ?
C63 N6 C64 117.9(3) . . ?
C2 C1 C20 127.8(3) . . ?
C2 C1 H1 116.1 . . ?
C20 C1 H1 116.1 . . ?
N1 C2 C1 126.1(2) . . ?
N1 C2 C3 110.3(2) . . ?
C1 C2 C3 123.6(3) . . ?
C4 C3 C2 107.3(3) . . ?
C4 C3 C25 127.5(2) . . ?
C2 C3 C25 125.1(2) . . ?
C3 C4 C5 106.3(2) . . ?
C3 C4 C21 123.5(3) . . ?
C5 C4 C21 130.2(3) . . ?
N1 C5 C6 124.0(3) . . ?
N1 C5 C4 109.5(2) . . ?
C6 C5 C4 126.5(2) . . ?
C5 C6 C7 125.1(2) . . ?
C5 C6 C49 117.3(3) . . ?
C7 C6 C49 117.6(2) . . ?
N2 C7 C6 124.4(2) . . ?
N2 C7 C8 108.8(2) . . ?
C6 C7 C8 126.9(2) . . ?
C9 C8 C7 106.9(2) . . ?
C9 C8 C22 123.3(3) . . ?
C7 C8 C22 129.8(3) . . ?
C8 C9 C10 106.7(3) . . ?
C8 C9 C31 127.5(3) . . ?
C10 C9 C31 125.4(3) . . ?
N2 C10 C11 126.0(2) . . ?
N2 C10 C9 110.3(2) . . ?
C11 C10 C9 123.6(3) . . ?
C10 C11 C12 128.2(3) . . ?
C10 C11 H11 115.9 . . ?
C12 C11 H11 115.9 . . ?
N3 C12 C11 125.8(3) . . ?
N3 C12 C13 110.2(2) . . ?
C11 C12 C13 123.9(3) . . ?
C14 C13 C12 107.1(3) . . ?
C14 C13 C37 129.8(3) . . ?
C12 C13 C37 123.0(2) . . ?
C13 C14 C15 106.7(2) . . ?
C13 C14 C23 124.1(3) . . ?
C15 C14 C23 129.2(3) . . ?
N3 C15 C16 124.1(3) . . ?
N3 C15 C14 109.0(2) . . ?
C16 C15 C14 126.9(2) . . ?
C17 C16 C15 125.0(2) . . ?
C17 C16 C55 116.7(2) . . ?
C15 C16 C55 118.0(2) . . ?
N4 C17 C16 124.3(2) . . ?
N4 C17 C18 108.9(2) . . ?
C16 C17 C18 126.8(2) . . ?
C19 C18 C17 106.7(2) . . ?
C19 C18 C24 122.7(3) . . ?
C17 C18 C24 130.6(3) . . ?
C18 C19 C20 107.1(2) . . ?
C18 C19 C43 127.5(2) . . ?
C20 C19 C43 125.4(2) . . ?
N4 C20 C1 126.3(2) . . ?
N4 C20 C19 110.3(2) . . ?
C1 C20 C19 123.4(3) . . ?
C4 C21 H21A 109.5 . . ?
C4 C21 H21B 109.5 . . ?
H21A C21 H21B 109.5 . . ?
C4 C21 H21C 109.5 . . ?
H21A C21 H21C 109.5 . . ?
H21B C21 H21C 109.5 . . ?
C8 C22 H22A 109.5 . . ?
C8 C22 H22B 109.5 . . ?
H22A C22 H22B 109.5 . . ?
C8 C22 H22C 109.5 . . ?
H22A C22 H22C 109.5 . . ?
H22B C22 H22C 109.5 . . ?
C14 C23 H23A 109.5 . . ?
C14 C23 H23B 109.5 . . ?
H23A C23 H23B 109.5 . . ?
C14 C23 H23C 109.5 . . ?
H23A C23 H23C 109.5 . . ?
H23B C23 H23C 109.5 . . ?
C18 C24 H24A 109.5 . . ?
C18 C24 H24B 109.5 . . ?
H24A C24 H24B 109.5 . . ?
C18 C24 H24C 109.5 . . ?
H24A C24 H24C 109.5 . . ?
H24B C24 H24C 109.5 . . ?
C3 C25 C26 113.6(2) . . ?
C3 C25 H25A 108.8 . . ?
C26 C25 H25A 108.8 . . ?
C3 C25 H25B 108.8 . . ?
C26 C25 H25B 108.8 . . ?
H25A C25 H25B 107.7 . . ?
C27 C26 C25 111.8(2) . . ?
C27 C26 H26A 109.3 . . ?
C25 C26 H26A 109.3 . . ?
C27 C26 H26B 109.3 . . ?
C25 C26 H26B 109.3 . . ?
H26A C26 H26B 107.9 . . ?
C28 C27 C26 113.5(3) . . ?
C28 C27 H27A 108.9 . . ?
C26 C27 H27A 108.9 . . ?
C28 C27 H27B 108.9 . . ?
C26 C27 H27B 108.9 . . ?
H27A C27 H27B 107.7 . . ?
C29 C28 C27 114.1(3) . . ?
C29 C28 H28A 108.7 . . ?
C27 C28 H28A 108.7 . . ?
C29 C28 H28B 108.7 . . ?
C27 C28 H28B 108.7 . . ?
H28A C28 H28B 107.6 . . ?
C28 C29 C30 113.3(5) . . ?
C28 C29 H29A 108.9 . . ?
C30 C29 H29A 108.9 . . ?
C28 C29 H29B 108.9 . . ?
C30 C29 H29B 108.9 . . ?
H29A C29 H29B 107.7 . . ?
C29 C30 H30A 109.5 . . ?
C29 C30 H30B 109.5 . . ?
H30A C30 H30B 109.5 . . ?
C29 C30 H30C 109.5 . . ?
H30A C30 H30C 109.5 . . ?
H30B C30 H30C 109.5 . . ?
C9 C31 C32 110.6(3) . . ?
C9 C31 H31A 109.5 . . ?
C32 C31 H31A 109.5 . . ?
C9 C31 H31B 109.5 . . ?
C32 C31 H31B 109.5 . . ?
H31A C31 H31B 108.1 . . ?
C33 C32 C31 113.9(3) . . ?
C33 C32 H32A 108.8 . . ?
C31 C32 H32A 108.8 . . ?
C33 C32 H32B 108.8 . . ?
C31 C32 H32B 108.8 . . ?
H32A C32 H32B 107.7 . . ?
C32 C33 C34 113.4(4) . . ?
C32 C33 H33A 108.9 . . ?
C34 C33 H33A 108.9 . . ?
C32 C33 H33B 108.9 . . ?
C34 C33 H33B 108.9 . . ?
H33A C33 H33B 107.7 . . ?
C33 C34 C35 111.7(4) . . ?
C33 C34 H34A 109.3 . . ?
C35 C34 H34A 109.3 . . ?
C33 C34 H34B 109.3 . . ?
C35 C34 H34B 109.3 . . ?
H34A C34 H34B 107.9 . . ?
C36 C35 C34 112.9(5) . . ?
C36 C35 H35A 109.0 . . ?
C34 C35 H35A 109.0 . . ?
C36 C35 H35B 109.0 . . ?
C34 C35 H35B 109.0 . . ?
H35A C35 H35B 107.8 . . ?
C35 C36 H36A 109.5 . . ?
C35 C36 H36B 109.5 . . ?
H36A C36 H36B 109.5 . . ?
C35 C36 H36C 109.5 . . ?
H36A C36 H36C 109.5 . . ?
H36B C36 H36C 109.5 . . ?
C13 C37 C38 112.6(3) . . ?
C13 C37 H37A 109.1 . . ?
C38 C37 H37A 109.1 . . ?
C13 C37 H37B 109.1 . . ?
C38 C37 H37B 109.1 . . ?
H37A C37 H37B 107.8 . . ?
C39 C38 C37 113.6(3) . . ?
C39 C38 H38A 108.8 . . ?
C37 C38 H38A 108.8 . . ?
C39 C38 H38B 108.8 . . ?
C37 C38 H38B 108.8 . . ?
H38A C38 H38B 107.7 . . ?
C40 C39 C38 112.5(3) . . ?
C40 C39 H39A 109.1 . . ?
C38 C39 H39A 109.1 . . ?
C40 C39 H39B 109.1 . . ?
C38 C39 H39B 109.1 . . ?
H39A C39 H39B 107.8 . . ?
C39 C40 C41 113.2(4) . . ?
C39 C40 H40A 108.9 . . ?
C41 C40 H40A 108.9 . . ?
C39 C40 H40B 108.9 . . ?
C41 C40 H40B 108.9 . . ?
H40A C40 H40B 107.7 . . ?
C42 C41 C40 114.6(5) . . ?
C42 C41 H41A 108.6 . . ?
C40 C41 H41A 108.6 . . ?
C42 C41 H41B 108.6 . . ?
C40 C41 H41B 108.6 . . ?
H41A C41 H41B 107.6 . . ?
C41 C42 H42A 109.5 . . ?
C41 C42 H42B 109.5 . . ?
H42A C42 H42B 109.5 . . ?
C41 C42 H42C 109.5 . . ?
H42A C42 H42C 109.5 . . ?
H42B C42 H42C 109.5 . . ?
C19 C43 C44 112.8(2) . . ?
C19 C43 H43A 109.0 . . ?
C44 C43 H43A 109.0 . . ?
C19 C43 H43B 109.0 . . ?
C44 C43 H43B 109.0 . . ?
H43A C43 H43B 107.8 . . ?
C45 C44 C43 115.6(2) . . ?
C45 C44 H44A 108.4 . . ?
C43 C44 H44A 108.4 . . ?
C45 C44 H44B 108.4 . . ?
C43 C44 H44B 108.4 . . ?
H44A C44 H44B 107.4 . . ?
C44 C45 C46 112.3(2) . . ?
C44 C45 H45A 109.1 . . ?
C46 C45 H45A 109.1 . . ?
C44 C45 H45B 109.1 . . ?
C46 C45 H45B 109.1 . . ?
H45A C45 H45B 107.9 . . ?
C47 C46 C45 114.7(3) . . ?
C47 C46 H46A 108.6 . . ?
C45 C46 H46A 108.6 . . ?
C47 C46 H46B 108.6 . . ?
C45 C46 H46B 108.6 . . ?
H46A C46 H46B 107.6 . . ?
C46 C47 C48 114.0(4) . . ?
C46 C47 H47A 108.8 . . ?
C48 C47 H47A 108.8 . . ?
C46 C47 H47B 108.8 . . ?
C48 C47 H47B 108.8 . . ?
H47A C47 H47B 107.7 . . ?
C47 C48 H48A 109.5 . . ?
C47 C48 H48B 109.5 . . ?
H48A C48 H48B 109.5 . . ?
C47 C48 H48C 109.5 . . ?
H48A C48 H48C 109.5 . . ?
H48B C48 H48C 109.5 . . ?
C50 C49 C54 118.7(3) . . ?
C50 C49 C6 121.1(3) . . ?
C54 C49 C6 120.2(3) . . ?
C49 C50 C51 120.1(4) . . ?
C49 C50 H50 120.0 . . ?
C51 C50 H50 120.0 . . ?
C52 C51 C50 120.5(4) . . ?
C52 C51 H51 119.7 . . ?
C50 C51 H51 119.7 . . ?
C53 C52 C51 120.1(3) . . ?
C53 C52 H52 119.9 . . ?
C51 C52 H52 119.9 . . ?
C52 C53 C54 119.5(4) . . ?
C52 C53 H53 120.3 . . ?
C54 C53 H53 120.3 . . ?
C49 C54 C53 121.1(4) . . ?
C49 C54 H54 119.4 . . ?
C53 C54 H54 119.4 . . ?
C56 C55 C60 119.2(3) . . ?
C56 C55 C16 117.5(2) . . ?
C60 C55 C16 123.2(2) . . ?
C55 C56 C57 120.2(3) . . ?
C55 C56 H56 119.9 . . ?
C57 C56 H56 119.9 . . ?
C58 C57 C56 120.0(3) . . ?
C58 C57 H57 120.0 . . ?
C56 C57 H57 120.0 . . ?
C57 C58 C59 120.2(3) . . ?
C57 C58 H58 119.9 . . ?
C59 C58 H58 119.9 . . ?
C58 C59 C60 120.1(3) . . ?
C58 C59 H59 119.9 . . ?
C60 C59 H59 119.9 . . ?
C59 C60 C55 120.2(3) . . ?
C59 C60 H60 119.9 . . ?
C55 C60 H60 119.9 . . ?
N5 C61 C62 171.8(3) . . ?
C63 C62 C66 119.4(3) . . ?
C63 C62 C61 117.0(3) . . ?
C66 C62 C61 123.5(3) . . ?
N6 C63 C62 122.7(3) . . ?
N6 C63 H63 118.7 . . ?
C62 C63 H63 118.7 . . ?
N6 C64 C65 122.8(3) . . ?
N6 C64 C64 116.9(3) . 2 ?
C65 C64 C64 120.2(3) . 2 ?
C66 C65 C64 119.6(3) . . ?
C66 C65 H65 120.2 . . ?
C64 C65 H65 120.2 . . ?
C65 C66 C62 117.6(3) . . ?
C65 C66 H66 121.2 . . ?
C62 C66 H66 121.2 . . ?
C68 C67 C72 112.2(5) . . ?
C68 C67 H67A 109.2 . . ?
C72 C67 H67A 109.2 . . ?
C68 C67 H67B 109.2 . . ?
C72 C67 H67B 109.2 . . ?
H67A C67 H67B 107.9 . . ?
C69 C68 C67 113.9(6) . . ?
C69 C68 H68A 108.8 . . ?
C67 C68 H68A 108.8 . . ?
C69 C68 H68B 108.8 . . ?
C67 C68 H68B 108.8 . . ?
H68A C68 H68B 107.7 . . ?
C70 C69 C68 113.5(6) . . ?
C70 C69 H69A 108.9 . . ?
C68 C69 H69A 108.9 . . ?
C70 C69 H69B 108.9 . . ?
C68 C69 H69B 108.9 . . ?
H69A C69 H69B 107.7 . . ?
C69 C70 C71 111.1(5) . . ?
C69 C70 H70A 109.4 . . ?
C71 C70 H70A 109.4 . . ?
C69 C70 H70B 109.4 . . ?
C71 C70 H70B 109.4 . . ?
H70A C70 H70B 108.0 . . ?
C72 C71 C70 111.0(6) . . ?
C72 C71 H71A 109.4 . . ?
C70 C71 H71A 109.4 . . ?
C72 C71 H71B 109.4 . . ?
C70 C71 H71B 109.4 . . ?
H71A C71 H71B 108.0 . . ?
C71 C72 C67 111.3(6) . . ?
C71 C72 H72A 109.4 . . ?
C67 C72 H72A 109.4 . . ?
C71 C72 H72B 109.4 . . ?
C67 C72 H72B 109.4 . . ?
H72A C72 H72B 108.0 . . ?

loop_
_geom_bond_atom_site_label_1
_geom_bond_atom_site_label_2
_geom_bond_distance
_geom_bond_site_symmetry_2
_geom_bond_publ_flag
I1 Rh1 2.6022(3) . ?
Rh1 N2 2.041(2) . ?
Rh1 N4 2.042(2) . ?
Rh1 N3 2.042(2) . ?
Rh1 N5 2.054(2) . ?
Rh1 N1 2.054(2) . ?
N1 C2 1.369(3) . ?
N1 C5 1.377(3) . ?
N2 C10 1.356(4) . ?
N2 C7 1.382(3) . ?
N3 C12 1.359(3) . ?
N3 C15 1.379(3) . ?
N4 C20 1.368(4) . ?
N4 C17 1.381(3) . ?
N5 C61 1.146(4) . ?
N6 C63 1.324(4) . ?
N6 C64 1.340(4) . ?
C1 C2 1.380(4) . ?
C1 C20 1.391(4) . ?
C1 H1 0.9500 . ?
C2 C3 1.446(4) . ?
C3 C4 1.358(4) . ?
C3 C25 1.510(4) . ?
C4 C5 1.470(4) . ?
C4 C21 1.498(4) . ?
C5 C6 1.399(4) . ?
C6 C7 1.406(4) . ?
C6 C49 1.499(4) . ?
C7 C8 1.460(4) . ?
C8 C9 1.364(4) . ?
C8 C22 1.504(4) . ?
C9 C10 1.445(4) . ?
C9 C31 1.498(4) . ?
C10 C11 1.375(4) . ?
C11 C12 1.390(4) . ?
C11 H11 0.9500 . ?
C12 C13 1.447(4) . ?
C13 C14 1.354(4) . ?
C13 C37 1.505(4) . ?
C14 C15 1.464(4) . ?
C14 C23 1.508(4) . ?
C15 C16 1.403(4) . ?
C16 C17 1.397(4) . ?
C16 C55 1.501(3) . ?
C17 C18 1.463(4) . ?
C18 C19 1.365(4) . ?
C18 C24 1.505(4) . ?
C19 C20 1.438(4) . ?
C19 C43 1.499(4) . ?
C21 H21A 0.9800 . ?
C21 H21B 0.9800 . ?
C21 H21C 0.9800 . ?
C22 H22A 0.9800 . ?
C22 H22B 0.9800 . ?
C22 H22C 0.9800 . ?
C23 H23A 0.9800 . ?
C23 H23B 0.9800 . ?
C23 H23C 0.9800 . ?
C24 H24A 0.9800 . ?
C24 H24B 0.9800 . ?
C24 H24C 0.9800 . ?
C25 C26 1.529(4) . ?
C25 H25A 0.9900 . ?
C25 H25B 0.9900 . ?
C26 C27 1.529(4) . ?
C26 H26A 0.9900 . ?
C26 H26B 0.9900 . ?
C27 C28 1.518(5) . ?
C27 H27A 0.9900 . ?
C27 H27B 0.9900 . ?
C28 C29 1.515(7) . ?
C28 H28A 0.9900 . ?
C28 H28B 0.9900 . ?
C29 C30 1.516(6) . ?
C29 H29A 0.9900 . ?
C29 H29B 0.9900 . ?
C30 H30A 0.9800 . ?
C30 H30B 0.9800 . ?
C30 H30C 0.9800 . ?
C31 C32 1.574(6) . ?
C31 H31A 0.9900 . ?
C31 H31B 0.9900 . ?
C32 C33 1.511(6) . ?
C32 H32A 0.9900 . ?
C32 H32B 0.9900 . ?
C33 C34 1.526(6) . ?
C33 H33A 0.9900 . ?
C33 H33B 0.9900 . ?
C34 C35 1.590(8) . ?
C34 H34A 0.9900 . ?
C34 H34B 0.9900 . ?
C35 C36 1.465(9) . ?
C35 H35A 0.9900 . ?
C35 H35B 0.9900 . ?
C36 H36A 0.9800 . ?
C36 H36B 0.9800 . ?
C36 H36C 0.9800 . ?
C37 C38 1.529(4) . ?
C37 H37A 0.9900 . ?
C37 H37B 0.9900 . ?
C38 C39 1.520(5) . ?
C38 H38A 0.9900 . ?
C38 H38B 0.9900 . ?
C39 C40 1.513(6) . ?
C39 H39A 0.9900 . ?
C39 H39B 0.9900 . ?
C40 C41 1.552(7) . ?
C40 H40A 0.9900 . ?
C40 H40B 0.9900 . ?
C41 C42 1.493(9) . ?
C41 H41A 0.9900 . ?
C41 H41B 0.9900 . ?
C42 H42A 0.9800 . ?
C42 H42B 0.9800 . ?
C42 H42C 0.9800 . ?
C43 C44 1.532(4) . ?
C43 H43A 0.9900 . ?
C43 H43B 0.9900 . ?
C44 C45 1.510(4) . ?
C44 H44A 0.9900 . ?
C44 H44B 0.9900 . ?
C45 C46 1.522(4) . ?
C45 H45A 0.9900 . ?
C45 H45B 0.9900 . ?
C46 C47 1.501(5) . ?
C46 H46A 0.9900 . ?
C46 H46B 0.9900 . ?
C47 C48 1.521(6) . ?
C47 H47A 0.9900 . ?
C47 H47B 0.9900 . ?
C48 H48A 0.9800 . ?
C48 H48B 0.9800 . ?
C48 H48C 0.9800 . ?
C49 C50 1.381(5) . ?
C49 C54 1.382(5) . ?
C50 C51 1.393(5) . ?
C50 H50 0.9500 . ?
C51 C52 1.373(7) . ?
C51 H51 0.9500 . ?
C52 C53 1.365(7) . ?
C52 H52 0.9500 . ?
C53 C54 1.397(5) . ?
C53 H53 0.9500 . ?
C54 H54 0.9500 . ?
C55 C56 1.388(4) . ?
C55 C60 1.392(4) . ?
C56 C57 1.398(4) . ?
C56 H56 0.9500 . ?
C57 C58 1.376(5) . ?
C57 H57 0.9500 . ?
C58 C59 1.379(5) . ?
C58 H58 0.9500 . ?
C59 C60 1.391(4) . ?
C59 H59 0.9500 . ?
C60 H60 0.9500 . ?
C61 C62 1.426(4) . ?
C62 C63 1.389(4) . ?
C62 C66 1.391(4) . ?
C63 H63 0.9500 . ?
C64 C65 1.383(4) . ?
C64 C64 1.472(6) 2 ?
C65 C66 1.376(4) . ?
C65 H65 0.9500 . ?
C66 H66 0.9500 . ?
C67 C68 1.493(7) . ?
C67 C72 1.509(7) . ?
C67 H67A 0.9900 . ?
C67 H67B 0.9900 . ?
C68 C69 1.482(7) . ?
C68 H68A 0.9900 . ?
C68 H68B 0.9900 . ?
C69 C70 1.473(7) . ?
C69 H69A 0.9900 . ?
C69 H69B 0.9900 . ?
C70 C71 1.506(7) . ?
C70 H70A 0.9900 . ?
C70 H70B 0.9900 . ?
C71 C72 1.493(8) . ?
C71 H71A 0.9900 . ?
C71 H71B 0.9900 . ?
C72 H72A 0.9900 . ?
C72 H72B 0.9900 . ?

loop_
_geom_torsion_atom_site_label_1
_geom_torsion_atom_site_label_2
_geom_torsion_atom_site_label_3
_geom_torsion_atom_site_label_4
_geom_torsion
_geom_torsion_site_symmetry_1
_geom_torsion_site_symmetry_2
_geom_torsion_site_symmetry_3
_geom_torsion_site_symmetry_4
_geom_torsion_publ_flag
N2 Rh1 N1 C2 175.9(2) . . . . ?
N4 Rh1 N1 C2 -3.2(2) . . . . ?
N3 Rh1 N1 C2 82(2) . . . . ?
N5 Rh1 N1 C2 83.9(2) . . . . ?
I1 Rh1 N1 C2 -95.7(2) . . . . ?
N2 Rh1 N1 C5 4.5(2) . . . . ?
N4 Rh1 N1 C5 -174.5(2) . . . . ?
N3 Rh1 N1 C5 -89(2) . . . . ?
N5 Rh1 N1 C5 -87.4(2) . . . . ?
I1 Rh1 N1 C5 92.9(2) . . . . ?
N4 Rh1 N2 C10 -98(5) . . . . ?
N3 Rh1 N2 C10 -7.8(2) . . . . ?
N5 Rh1 N2 C10 -103.0(2) . . . . ?
N1 Rh1 N2 C10 174.3(2) . . . . ?
I1 Rh1 N2 C10 80.5(2) . . . . ?
N4 Rh1 N2 C7 91(5) . . . . ?
N3 Rh1 N2 C7 -178.8(2) . . . . ?
N5 Rh1 N2 C7 85.9(2) . . . . ?
N1 Rh1 N2 C7 3.3(2) . . . . ?
I1 Rh1 N2 C7 -90.6(2) . . . . ?
N2 Rh1 N3 C12 2.0(2) . . . . ?
N4 Rh1 N3 C12 -179.0(2) . . . . ?
N5 Rh1 N3 C12 93.8(2) . . . . ?
N1 Rh1 N3 C12 96(2) . . . . ?
I1 Rh1 N3 C12 -86.5(2) . . . . ?
N2 Rh1 N3 C15 177.0(2) . . . . ?
N4 Rh1 N3 C15 -4.0(2) . . . . ?
N5 Rh1 N3 C15 -91.2(2) . . . . ?
N1 Rh1 N3 C15 -89(2) . . . . ?
I1 Rh1 N3 C15 88.4(2) . . . . ?
N2 Rh1 N4 C20 -85(5) . . . . ?
N3 Rh1 N4 C20 -175.7(2) . . . . ?
N5 Rh1 N4 C20 -80.4(2) . . . . ?
N1 Rh1 N4 C20 2.2(2) . . . . ?
I1 Rh1 N4 C20 96.1(2) . . . . ?
N2 Rh1 N4 C17 95(5) . . . . ?
N3 Rh1 N4 C17 5.0(2) . . . . ?
N5 Rh1 N4 C17 100.3(2) . . . . ?
N1 Rh1 N4 C17 -177.1(2) . . . . ?
I1 Rh1 N4 C17 -83.2(2) . . . . ?
N2 Rh1 N5 C61 -105.1(5) . . . . ?
N4 Rh1 N5 C61 75.0(5) . . . . ?
N3 Rh1 N5 C61 161.7(5) . . . . ?
N1 Rh1 N5 C61 -18.3(5) . . . . ?
I1 Rh1 N5 C61 -12.9(15) . . . . ?
C5 N1 C2 C1 176.4(3) . . . . ?
Rh1 N1 C2 C1 3.4(4) . . . . ?
C5 N1 C2 C3 -0.9(3) . . . . ?
Rh1 N1 C2 C3 -173.97(17) . . . . ?
C20 C1 C2 N1 -1.5(4) . . . . ?
C20 C1 C2 C3 175.5(3) . . . . ?
N1 C2 C3 C4 1.6(3) . . . . ?
C1 C2 C3 C4 -175.8(3) . . . . ?
N1 C2 C3 C25 178.9(2) . . . . ?
C1 C2 C3 C25 1.5(4) . . . . ?
C2 C3 C4 C5 -1.6(3) . . . . ?
C25 C3 C4 C5 -178.7(3) . . . . ?
C2 C3 C4 C21 177.9(3) . . . . ?
C25 C3 C4 C21 0.8(5) . . . . ?
C2 N1 C5 C6 179.8(3) . . . . ?
Rh1 N1 C5 C6 -7.8(4) . . . . ?
C2 N1 C5 C4 -0.1(3) . . . . ?
Rh1 N1 C5 C4 172.39(18) . . . . ?
C3 C4 C5 N1 1.1(3) . . . . ?
C21 C4 C5 N1 -178.4(3) . . . . ?
C3 C4 C5 C6 -178.8(3) . . . . ?
C21 C4 C5 C6 1.8(5) . . . . ?
N1 C5 C6 C7 2.4(4) . . . . ?
C4 C5 C6 C7 -177.8(3) . . . . ?
N1 C5 C6 C49 -176.8(3) . . . . ?
C4 C5 C6 C49 3.0(4) . . . . ?
C10 N2 C7 C6 179.4(3) . . . . ?
Rh1 N2 C7 C6 -8.5(4) . . . . ?
C10 N2 C7 C8 -1.2(3) . . . . ?
Rh1 N2 C7 C8 170.91(18) . . . . ?
C5 C6 C7 N2 5.9(5) . . . . ?
C49 C6 C7 N2 -174.9(3) . . . . ?
C5 C6 C7 C8 -173.4(3) . . . . ?
C49 C6 C7 C8 5.8(4) . . . . ?
N2 C7 C8 C9 -0.2(3) . . . . ?
C6 C7 C8 C9 179.2(3) . . . . ?
N2 C7 C8 C22 -178.9(3) . . . . ?
C6 C7 C8 C22 0.4(5) . . . . ?
C7 C8 C9 C10 1.4(3) . . . . ?
C22 C8 C9 C10 -179.7(3) . . . . ?
C7 C8 C9 C31 -171.4(3) . . . . ?
C22 C8 C9 C31 7.4(5) . . . . ?
C7 N2 C10 C11 -176.7(3) . . . . ?
Rh1 N2 C10 C11 10.5(4) . . . . ?
C7 N2 C10 C9 2.2(3) . . . . ?
Rh1 N2 C10 C9 -170.58(18) . . . . ?
C8 C9 C10 N2 -2.3(3) . . . . ?
C31 C9 C10 N2 170.8(3) . . . . ?
C8 C9 C10 C11 176.6(3) . . . . ?
C31 C9 C10 C11 -10.3(5) . . . . ?
N2 C10 C11 C12 -5.4(5) . . . . ?
C9 C10 C11 C12 175.9(3) . . . . ?
C15 N3 C12 C11 -173.9(3) . . . . ?
Rh1 N3 C12 C11 2.1(4) . . . . ?
C15 N3 C12 C13 3.3(3) . . . . ?
Rh1 N3 C12 C13 179.23(17) . . . . ?
C10 C11 C12 N3 -1.8(5) . . . . ?
C10 C11 C12 C13 -178.5(3) . . . . ?
N3 C12 C13 C14 -2.0(3) . . . . ?
C11 C12 C13 C14 175.2(3) . . . . ?
N3 C12 C13 C37 -179.9(2) . . . . ?
C11 C12 C13 C37 -2.7(4) . . . . ?
C12 C13 C14 C15 0.0(3) . . . . ?
C37 C13 C14 C15 177.7(3) . . . . ?
C12 C13 C14 C23 177.0(3) . . . . ?
C37 C13 C14 C23 -5.3(5) . . . . ?
C12 N3 C15 C16 175.4(2) . . . . ?
Rh1 N3 C15 C16 -0.2(4) . . . . ?
C12 N3 C15 C14 -3.2(3) . . . . ?
Rh1 N3 C15 C14 -178.86(18) . . . . ?
C13 C14 C15 N3 2.0(3) . . . . ?
C23 C14 C15 N3 -174.8(3) . . . . ?
C13 C14 C15 C16 -176.6(3) . . . . ?
C23 C14 C15 C16 6.6(5) . . . . ?
N3 C15 C16 C17 5.9(4) . . . . ?
C14 C15 C16 C17 -175.7(3) . . . . ?
N3 C15 C16 C55 -167.4(2) . . . . ?
C14 C15 C16 C55 11.0(4) . . . . ?
C20 N4 C17 C16 178.8(2) . . . . ?
Rh1 N4 C17 C16 -1.8(4) . . . . ?
C20 N4 C17 C18 0.6(3) . . . . ?
Rh1 N4 C17 C18 179.91(17) . . . . ?
C15 C16 C17 N4 -4.9(4) . . . . ?
C55 C16 C17 N4 168.5(2) . . . . ?
C15 C16 C17 C18 173.1(3) . . . . ?
C55 C16 C17 C18 -13.6(4) . . . . ?
N4 C17 C18 C19 0.6(3) . . . . ?
C16 C17 C18 C19 -177.6(3) . . . . ?
N4 C17 C18 C24 -180.0(3) . . . . ?
C16 C17 C18 C24 1.8(5) . . . . ?
C17 C18 C19 C20 -1.5(3) . . . . ?
C24 C18 C19 C20 179.1(3) . . . . ?
C17 C18 C19 C43 176.5(3) . . . . ?
C24 C18 C19 C43 -2.9(5) . . . . ?
C17 N4 C20 C1 178.2(3) . . . . ?
Rh1 N4 C20 C1 -1.2(4) . . . . ?
C17 N4 C20 C19 -1.5(3) . . . . ?
Rh1 N4 C20 C19 179.10(17) . . . . ?
C2 C1 C20 N4 0.3(5) . . . . ?
C2 C1 C20 C19 180.0(3) . . . . ?
C18 C19 C20 N4 1.9(3) . . . . ?
C43 C19 C20 N4 -176.2(2) . . . . ?
C18 C19 C20 C1 -177.8(3) . . . . ?
C43 C19 C20 C1 4.1(4) . . . . ?
C4 C3 C25 C26 91.0(3) . . . . ?
C2 C3 C25 C26 -85.7(3) . . . . ?
C3 C25 C26 C27 -168.3(2) . . . . ?
C25 C26 C27 C28 -173.1(3) . . . . ?
C26 C27 C28 C29 78.4(4) . . . . ?
C27 C28 C29 C30 179.0(4) . . . . ?
C8 C9 C31 C32 76.9(4) . . . . ?
C10 C9 C31 C32 -94.7(4) . . . . ?
C9 C31 C32 C33 63.6(4) . . . . ?
C31 C32 C33 C34 -177.1(4) . . . . ?
C32 C33 C34 C35 172.8(4) . . . . ?
C33 C34 C35 C36 -173.7(5) . . . . ?
C14 C13 C37 C38 -96.6(4) . . . . ?
C12 C13 C37 C38 80.8(3) . . . . ?
C13 C37 C38 C39 -160.2(3) . . . . ?
C37 C38 C39 C40 -179.5(3) . . . . ?
C38 C39 C40 C41 178.1(4) . . . . ?
C39 C40 C41 C42 63.7(6) . . . . ?
C18 C19 C43 C44 -80.9(4) . . . . ?
C20 C19 C43 C44 96.8(3) . . . . ?
C19 C43 C44 C45 -59.8(3) . . . . ?
C43 C44 C45 C46 -175.7(3) . . . . ?
C44 C45 C46 C47 -171.6(3) . . . . ?
C45 C46 C47 C48 -179.7(4) . . . . ?
C5 C6 C49 C50 -96.4(4) . . . . ?
C7 C6 C49 C50 84.3(4) . . . . ?
C5 C6 C49 C54 83.1(4) . . . . ?
C7 C6 C49 C54 -96.2(4) . . . . ?
C54 C49 C50 C51 1.1(5) . . . . ?
C6 C49 C50 C51 -179.4(3) . . . . ?
C49 C50 C51 C52 0.3(6) . . . . ?
C50 C51 C52 C53 -0.8(6) . . . . ?
C51 C52 C53 C54 -0.2(6) . . . . ?
C50 C49 C54 C53 -2.1(5) . . . . ?
C6 C49 C54 C53 178.4(3) . . . . ?
C52 C53 C54 C49 1.7(6) . . . . ?
C17 C16 C55 C56 -87.3(3) . . . . ?
C15 C16 C55 C56 86.5(3) . . . . ?
C17 C16 C55 C60 89.6(3) . . . . ?
C15 C16 C55 C60 -96.6(3) . . . . ?
C60 C55 C56 C57 -1.7(5) . . . . ?
C16 C55 C56 C57 175.3(3) . . . . ?
C55 C56 C57 C58 0.2(5) . . . . ?
C56 C57 C58 C59 1.1(6) . . . . ?
C57 C58 C59 C60 -0.9(5) . . . . ?
C58 C59 C60 C55 -0.6(5) . . . . ?
C56 C55 C60 C59 1.9(5) . . . . ?
C16 C55 C60 C59 -175.0(3) . . . . ?
Rh1 N5 C61 C62 2(3) . . . . ?
N5 C61 C62 C63 11(2) . . . . ?
N5 C61 C62 C66 -166.0(19) . . . . ?
C64 N6 C63 C62 0.7(5) . . . . ?
C66 C62 C63 N6 0.9(5) . . . . ?
C61 C62 C63 N6 -176.3(3) . . . . ?
C63 N6 C64 C65 -1.8(5) . . . . ?
C63 N6 C64 C64 177.4(3) . . . 2 ?
N6 C64 C65 C66 1.2(5) . . . . ?
C64 C64 C65 C66 -178.0(3) 2 . . . ?
C64 C65 C66 C62 0.4(5) . . . . ?
C63 C62 C66 C65 -1.5(5) . . . . ?
C61 C62 C66 C65 175.6(3) . . . . ?
C72 C67 C68 C69 47.9(10) . . . . ?
C67 C68 C69 C70 -49.2(10) . . . . ?
C68 C69 C70 C71 53.0(10) . . . . ?
C69 C70 C71 C72 -56.9(9) . . . . ?
C70 C71 C72 C67 56.4(9) . . . . ?
C68 C67 C72 C71 -51.8(10) . . . . ?
